data_9015607
loop_
_publ_author_name
'Mishchuk, D. O.'
'V'yunov, O. I.'
'Ovchar, O. V.'
'Belous, A. G.'

_publ_section_title
;
 Structural and dielectric properties of solid solutions of
 sodium niobate in lanthanum and neodymium niobates
 Note: La2/3-x Na3x Nb2O6 synthesized at 1350 deg C
 Note: x = 0
;
_journal_name_full 'Inorganic Materials'
_journal_page_first 1324
_journal_page_last 1330
_journal_paper_doi 10.1007/s10789-005-0019-y
_journal_volume 40
_journal_year 2004
_chemical_compound_source Synthetic
_chemical_formula_sum 'La0.67 Nb2 O6'
_space_group_IT_number 47
_symmetry_space_group_name_Hall '-P 2 2'
_symmetry_space_group_name_H-M 'P m m m'
_cell_angle_alpha 90
_cell_angle_beta 90
_cell_angle_gamma 90
_cell_length_a 3.9105
_cell_length_b 3.9197
_cell_length_c 7.9142
_cell_formula_units_Z 1
_cell_volume 121.309
_database_code_amcsd 0018675
_exptl_crystal_density_diffrn 5.132
_cod_original_formula_sum 'La.67 Nb2 O6'
_cod_database_code 9015607
_amcsd_formula_title La.67Nb2O6

loop_
_space_group_symop_operation_xyz
x,y,z
x,-y,z
-x,y,-z
-x,y,z
x,-y,-z
x,y,-z
-x,-y,z
-x,-y,-z

loop_
_atom_site_label
_atom_site_fract_x
_atom_site_fract_y
_atom_site_fract_z
_atom_site_occupancy
La 0.00000 0.00000 0.00000 0.67000
Nb 0.50000 0.50000 0.26180 1.00000
O1 0.50000 0.50000 0.00000 1.00000
O2 0.50000 0.50000 0.50000 1.00000
O3 0.50000 0.00000 0.26700 1.00000
O4 0.00000 0.50000 0.22300 1.00000

loop_
_cod_related_entry_id
_cod_related_entry_database
_cod_related_entry_code
1 AMCSD 0018675
